data_2016422
loop_
_publ_author_name
'Meng, Xiang-Gao'
'Xiao, Yi-Long'
'Wang, Zi-Liang'
'Liu, Chang-Lin'

_publ_section_title
;
 Three-dimensional networks in 5-methylimidazolium
 3-carboxy-4-hydroxybenzenesulfonate and bis(5-methylimidazolium)
 3-carboxylato-4-hydroxybenzenesulfonate
;
_journal_coeditor_code AV3124
_journal_issue 2
_journal_name_full 'Acta Crystallographica Section C'
_journal_page_first o53
_journal_page_last o57
_journal_paper_doi 10.1107/S0108270107067273
_journal_volume 64
_journal_year 2008
_chemical_formula_iupac '2C4 H7 N2 + , C7 H4 O6 S 2-'
_chemical_formula_moiety '2C4 H7 N2 + , C7 H4 O6 S 2-'
_chemical_formula_sum 'C15 H18 N4 O6 S'
_chemical_formula_weight 382.39
_chemical_name_systematic
;
bis(5-methylimidazolium) 3-carboxylato-4-hydroxybenzenesulfonate
;
_space_group_IT_number 14
_symmetry_cell_setting monoclinic
_symmetry_space_group_name_Hall '-P 2ybc'
_symmetry_space_group_name_H-M 'P 1 21/c 1'
_atom_sites_solution_hydrogens geom
_atom_sites_solution_primary direct
_atom_sites_solution_secondary difmap
_audit_creation_method SHELXL97
_cell_angle_alpha 90.00
_cell_angle_beta 94.1360(10)
_cell_angle_gamma 90.00
_cell_formula_units_Z 4
_cell_length_a 9.5394(5)
_cell_length_b 17.8475(9)
_cell_length_c 10.4174(5)
_cell_measurement_reflns_used 6249
_cell_measurement_temperature 297(2)
_cell_measurement_theta_max 28.04
_cell_measurement_theta_min 2.27
_cell_volume 1768.99(15)
_computing_cell_refinement 'SMART (Bruker, 2001)'
_computing_data_collection 'SMART (Bruker, 2001)'
_computing_data_reduction 'SAINT-Plus (Bruker, 2001)'
_computing_molecular_graphics 'PLATON (Spek, 2003)'
_computing_publication_material 'PLATON (Spek, 2003)'
_computing_structure_refinement 'SHELXL97 (Sheldrick, 1997)'
_computing_structure_solution 'SHELXS97 (Sheldrick, 1997)'
_diffrn_ambient_temperature 297(2)
_diffrn_measured_fraction_theta_full 0.992
_diffrn_measured_fraction_theta_max 0.992
_diffrn_measurement_device_type 'Bruker SMART APEX CCD area-detector'
_diffrn_measurement_method '0.3\% wide \w exposures'
_diffrn_radiation_monochromator graphite
_diffrn_radiation_source 'fine focus sealed Siemens Mo tube'
_diffrn_radiation_type 'Mo K\a'
_diffrn_radiation_wavelength 0.71073
_diffrn_reflns_av_R_equivalents 0.0296
_diffrn_reflns_av_sigmaI/netI 0.0241
_diffrn_reflns_limit_h_max 12
_diffrn_reflns_limit_h_min -12
_diffrn_reflns_limit_k_max 22
_diffrn_reflns_limit_k_min -22
_diffrn_reflns_limit_l_max 12
_diffrn_reflns_limit_l_min -13
_diffrn_reflns_number 19241
_diffrn_reflns_theta_full 27.00
_diffrn_reflns_theta_max 27.00
_diffrn_reflns_theta_min 2.14
_exptl_absorpt_coefficient_mu 0.224
_exptl_absorpt_correction_T_max 0.9715
_exptl_absorpt_correction_T_min 0.9466
_exptl_absorpt_correction_type multi-scan
_exptl_absorpt_process_details '(SADABS; Sheldrick, 2003)'
_exptl_crystal_colour colourless
_exptl_crystal_density_diffrn 1.436
_exptl_crystal_density_method 'not measured'
_exptl_crystal_description block
_exptl_crystal_F_000 800
_exptl_crystal_size_max 0.20
_exptl_crystal_size_mid 0.20
_exptl_crystal_size_min 0.13
_refine_diff_density_max 0.328
_refine_diff_density_min -0.304
_refine_ls_extinction_method none
_refine_ls_goodness_of_fit_ref 0.816
_refine_ls_hydrogen_treatment mixed
_refine_ls_matrix_type full
_refine_ls_number_parameters 252
_refine_ls_number_reflns 3840
_refine_ls_number_restraints 0
_refine_ls_restrained_S_all 0.816
_refine_ls_R_factor_all 0.0523
_refine_ls_R_factor_gt 0.0421
_refine_ls_shift/su_max 0.000
_refine_ls_shift/su_mean 0.000
_refine_ls_structure_factor_coef Fsqd
_refine_ls_weighting_details 'calc w = 1/[\s^2^(Fo^2^)+(0.1381P)^2^+0.7402P] where P=(Fo^2^+2Fc^2^)/3'
_refine_ls_weighting_scheme calc
_refine_ls_wR_factor_gt 0.1382
_refine_ls_wR_factor_ref 0.1548
_reflns_number_gt 3138
_reflns_number_total 3840
_reflns_threshold_expression I>2\s(I)
_cod_data_source_file av3124.cif
_cod_data_source_block II
_cod_original_sg_symbol_H-M 'P 21/c'
_cod_database_code 2016422
_cod_database_fobs_code 2016422

loop_
_symmetry_equiv_pos_as_xyz
'x, y, z'
'-x, y+1/2, -z+1/2'
'-x, -y, -z'
'x, -y-1/2, z-1/2'

loop_
_atom_site_type_symbol
_atom_site_label
_atom_site_fract_x
_atom_site_fract_y
_atom_site_fract_z
_atom_site_U_iso_or_equiv
_atom_site_adp_type
_atom_site_calc_flag
_atom_site_refinement_flags
_atom_site_occupancy
C C1 0.36558(19) 0.15653(10) 0.75778(18) 0.0353(4) Uani d . 1
C C2 0.4151(2) 0.17439(11) 0.6385(2) 0.0403(4) Uani d . 1
C C3 0.3216(2) 0.19588(12) 0.5361(2) 0.0455(5) Uani d . 1
H H3 0.3555 0.2093 0.4578 0.055 Uiso calc R 1
C C4 0.1787(2) 0.19741(11) 0.55035(18) 0.0396(4) Uani d . 1
H H4 0.1166 0.2109 0.4813 0.047 Uiso calc R 1
C C5 0.12780(19) 0.17870(9) 0.66807(17) 0.0323(4) Uani d . 1
C C6 0.22115(19) 0.15993(10) 0.77149(17) 0.0330(4) Uani d . 1
H H6 0.1871 0.1495 0.8510 0.040 Uiso calc R 1
C C7 0.4623(2) 0.13182(11) 0.8695(2) 0.0417(5) Uani d . 1
C C8 -0.3398(3) 0.06558(12) 0.3740(2) 0.0515(5) Uani d . 1
C C9 -0.3467(2) 0.16694(13) 0.2553(2) 0.0500(5) Uani d . 1
H H9A -0.3281 0.2146 0.2248 0.060 Uiso calc R 1
C C10 -0.4342(2) 0.05526(13) 0.2736(2) 0.0514(5) Uani d . 1
H H10A -0.4878 0.0124 0.2566 0.062 Uiso calc R 1
C C11 -0.2894(4) 0.01506(17) 0.4821(3) 0.0913(11) Uani d . 1
H H11A -0.3584 -0.0231 0.4934 0.137 Uiso calc R 1
H H11B -0.2748 0.0437 0.5599 0.137 Uiso calc R 1
H H11C -0.2025 -0.0080 0.4625 0.137 Uiso calc R 1
C C12 1.0074(2) 0.08427(11) 1.14030(19) 0.0428(4) Uani d . 1
C C13 0.9257(2) 0.12589(11) 1.0560(2) 0.0459(5) Uani d . 1
H H13A 0.9425 0.1750 1.0317 0.055 Uiso calc R 1
C C14 0.8254(2) 0.01646(11) 1.0685(2) 0.0439(5) Uani d . 1
H H14A 0.7626 -0.0231 1.0554 0.053 Uiso calc R 1
C C15 1.1413(3) 0.10154(16) 1.2181(3) 0.0716(8) Uani d . 1
H H15A 1.1717 0.1512 1.1983 0.107 Uiso calc R 1
H H15B 1.2122 0.0661 1.1980 0.107 Uiso calc R 1
H H15C 1.1260 0.0984 1.3080 0.107 Uiso calc R 1
N N1 -0.28697(19) 0.13594(10) 0.35977(19) 0.0472(4) Uani d . 1
H H1A -0.233(3) 0.1581(15) 0.415(3) 0.057 Uiso d . 1
N N2 -0.43733(19) 0.11896(11) 0.20114(18) 0.0472(4) Uani d . 1
H H2A -0.486(3) 0.1264(14) 0.125(3) 0.057 Uiso d . 1
N N3 0.94125(18) 0.01584(9) 1.14631(17) 0.0414(4) Uani d . 1
H H3A 0.971(3) -0.0215(14) 1.187(2) 0.050 Uiso d . 1
N N4 0.81413(18) 0.08243(10) 1.01293(17) 0.0434(4) Uani d . 1
H H4A 0.750(3) 0.0920(14) 0.963(2) 0.052 Uiso d . 1
O O1 0.41137(16) 0.11674(9) 0.97363(15) 0.0531(4) Uani d . 1
O O2 0.59191(15) 0.12639(10) 0.84943(18) 0.0625(5) Uani d . 1
O O3 0.55352(17) 0.17114(10) 0.61791(19) 0.0604(5) Uani d . 1
H H3B 0.598(4) 0.153(2) 0.694(3) 0.091 Uiso d . 1
O O4 -0.08099(15) 0.09665(8) 0.72195(17) 0.0537(4) Uani d . 1
O O5 -0.08108(16) 0.22571(10) 0.79086(15) 0.0561(4) Uani d . 1
O O6 -0.12446(14) 0.19529(8) 0.56583(14) 0.0463(4) Uani d . 1
S S1 -0.05450(4) 0.17435(2) 0.68877(4) 0.03494(17) Uani d . 1

loop_
_atom_site_aniso_label
_atom_site_aniso_U_11
_atom_site_aniso_U_22
_atom_site_aniso_U_33
_atom_site_aniso_U_12
_atom_site_aniso_U_13
_atom_site_aniso_U_23
C1 0.0334(9) 0.0328(9) 0.0386(10) -0.0011(7) -0.0052(7) -0.0010(7)
C2 0.0344(9) 0.0398(10) 0.0467(11) -0.0030(7) 0.0025(8) -0.0027(8)
C3 0.0486(11) 0.0515(11) 0.0371(11) -0.0010(9) 0.0079(9) 0.0069(9)
C4 0.0447(10) 0.0409(10) 0.0322(10) 0.0026(8) -0.0041(8) 0.0030(8)
C5 0.0350(9) 0.0299(8) 0.0310(9) 0.0008(6) -0.0042(7) 0.0006(6)
C6 0.0336(9) 0.0344(9) 0.0300(9) -0.0012(7) -0.0041(7) 0.0020(7)
C7 0.0360(9) 0.0376(10) 0.0493(12) -0.0025(7) -0.0124(8) 0.0011(8)
C8 0.0644(13) 0.0433(11) 0.0444(12) 0.0019(10) -0.0128(10) -0.0037(9)
C9 0.0472(12) 0.0493(12) 0.0522(13) -0.0052(9) -0.0040(10) 0.0038(9)
C10 0.0592(13) 0.0483(12) 0.0451(12) -0.0089(10) -0.0069(10) -0.0042(9)
C11 0.141(3) 0.0571(16) 0.0692(19) 0.0034(17) -0.0378(19) 0.0105(14)
C12 0.0505(11) 0.0372(10) 0.0394(10) 0.0033(8) -0.0051(8) -0.0012(8)
C13 0.0581(12) 0.0328(9) 0.0457(11) 0.0038(8) -0.0042(9) 0.0023(8)
C14 0.0408(10) 0.0422(10) 0.0487(12) -0.0002(8) 0.0028(9) 0.0056(8)
C15 0.0766(17) 0.0655(16) 0.0677(17) -0.0086(13) -0.0300(14) -0.0006(13)
N1 0.0450(9) 0.0483(10) 0.0458(10) -0.0020(7) -0.0147(8) -0.0067(8)
N2 0.0430(9) 0.0612(11) 0.0361(9) -0.0020(8) -0.0073(7) -0.0002(8)
N3 0.0459(9) 0.0363(8) 0.0415(9) 0.0072(7) 0.0003(7) 0.0098(7)
N4 0.0399(9) 0.0463(9) 0.0430(10) 0.0093(7) -0.0044(7) 0.0056(7)
O1 0.0462(8) 0.0678(10) 0.0425(9) -0.0037(7) -0.0162(7) 0.0112(7)
O2 0.0329(8) 0.0805(12) 0.0721(11) 0.0030(7) -0.0106(7) 0.0129(9)
O3 0.0370(8) 0.0797(12) 0.0655(12) 0.0000(7) 0.0104(8) 0.0040(9)
O4 0.0420(8) 0.0466(9) 0.0711(11) -0.0045(6) -0.0051(7) 0.0240(7)
O5 0.0488(8) 0.0713(11) 0.0476(9) 0.0170(7) 0.0006(7) -0.0089(7)
O6 0.0430(7) 0.0478(8) 0.0451(8) -0.0046(6) -0.0178(6) 0.0114(6)
S1 0.0317(3) 0.0366(3) 0.0352(3) 0.00171(16) -0.00689(18) 0.00681(17)

loop_
_atom_type_symbol
_atom_type_description
_atom_type_scat_dispersion_real
_atom_type_scat_dispersion_imag
_atom_type_scat_source
C C 0.0033 0.0016 'International Tables Vol C Tables 4.2.6.8 and 6.1.1.4'
H H 0.0000 0.0000 'International Tables Vol C Tables 4.2.6.8 and 6.1.1.4'
N N 0.0061 0.0033 'International Tables Vol C Tables 4.2.6.8 and 6.1.1.4'
O O 0.0106 0.0060 'International Tables Vol C Tables 4.2.6.8 and 6.1.1.4'
S S 0.1246 0.1234 'International Tables Vol C Tables 4.2.6.8 and 6.1.1.4'

loop_
_geom_angle_atom_site_label_1
_geom_angle_atom_site_label_2
_geom_angle_atom_site_label_3
_geom_angle
_geom_angle_publ_flag
C6 C1 C2 118.67(17) no
C6 C1 C7 119.35(17) no
C2 C1 C7 121.95(17) no
O3 C2 C3 117.91(19) no
O3 C2 C1 121.78(19) no
C3 C2 C1 120.31(18) no
C4 C3 C2 120.33(18) no
C4 C3 H3 119.8 no
C2 C3 H3 119.8 no
C3 C4 C5 119.94(18) no
C3 C4 H4 120.0 no
C5 C4 H4 120.0 no
C6 C5 C4 119.79(17) no
C6 C5 S1 118.42(14) no
C4 C5 S1 121.74(14) no
C5 C6 C1 120.89(17) no
C5 C6 H6 119.6 no
C1 C6 H6 119.6 no
O1 C7 O2 124.72(18) no
O1 C7 C1 118.77(17) no
O2 C7 C1 116.49(19) no
C10 C8 N1 105.9(2) no
C10 C8 C11 131.7(2) no
N1 C8 C11 122.4(2) no
N1 C9 N2 108.3(2) no
N1 C9 H9A 125.9 no
N2 C9 H9A 125.9 no
C8 C10 N2 107.66(19) no
C8 C10 H10A 126.2 no
N2 C10 H10A 126.2 no
C8 C11 H11A 109.5 no
C8 C11 H11B 109.5 no
H11A C11 H11B 109.5 no
C8 C11 H11C 109.5 no
H11A C11 H11C 109.5 no
H11B C11 H11C 109.5 no
C13 C12 N3 105.77(18) no
C13 C12 C15 131.9(2) no
N3 C12 C15 122.29(19) no
C12 C13 N4 107.45(18) no
C12 C13 H13A 126.3 no
N4 C13 H13A 126.3 no
N4 C14 N3 108.42(19) no
N4 C14 H14A 125.8 no
N3 C14 H14A 125.8 no
C12 C15 H15A 109.5 no
C12 C15 H15B 109.5 no
H15A C15 H15B 109.5 no
C12 C15 H15C 109.5 no
H15A C15 H15C 109.5 no
H15B C15 H15C 109.5 no
C9 N1 C8 109.62(18) no
C9 N1 H1A 125.1(18) no
C8 N1 H1A 124.8(18) no
C9 N2 C10 108.55(19) no
C9 N2 H2A 124.4(16) no
C10 N2 H2A 126.8(16) no
C14 N3 C12 109.26(17) no
C14 N3 H3A 124.0(17) no
C12 N3 H3A 126.6(17) no
C14 N4 C13 109.09(18) no
C14 N4 H4A 121.1(19) no
C13 N4 H4A 129.8(19) no
C2 O3 H3B 106(2) no
O5 S1 O6 113.20(9) no
O5 S1 O4 112.83(10) no
O6 S1 O4 112.25(9) no
O5 S1 C5 106.80(9) no
O6 S1 C5 105.96(9) no
O4 S1 C5 105.05(8) no

loop_
_geom_bond_atom_site_label_1
_geom_bond_atom_site_label_2
_geom_bond_distance
_geom_bond_publ_flag
C1 C6 1.397(3) no
C1 C2 1.398(3) no
C1 C7 1.498(3) no
C2 O3 1.355(3) no
C2 C3 1.394(3) no
C3 C4 1.382(3) no
C3 H3 0.9300 no
C4 C5 1.392(3) no
C4 H4 0.9300 no
C5 C6 1.388(2) no
C5 S1 1.7694(19) no
C6 H6 0.9300 no
C7 O1 1.250(3) no
C7 O2 1.272(2) no
C8 C10 1.342(3) no
C8 N1 1.365(3) no
C8 C11 1.495(3) no
C9 N1 1.314(3) no
C9 N2 1.315(3) no
C9 H9A 0.9300 no
C10 N2 1.364(3) no
C10 H10A 0.9300 no
C11 H11A 0.9600 no
C11 H11B 0.9600 no
C11 H11C 0.9600 no
C12 C13 1.353(3) no
C12 N3 1.378(3) no
C12 C15 1.495(3) no
C13 N4 1.366(3) no
C13 H13A 0.9300 no
C14 N4 1.313(3) no
C14 N3 1.322(3) no
C14 H14A 0.9300 no
C15 H15A 0.9600 no
C15 H15B 0.9600 no
C15 H15C 0.9600 no
N1 H1A 0.84(3) no
N2 H2A 0.90(3) no
N3 H3A 0.83(3) no
N4 H4A 0.79(3) no
O3 H3B 0.93(4) no
O4 S1 1.4557(15) no
O5 S1 1.4403(16) no
O6 S1 1.4498(14) no

loop_
_geom_hbond_atom_site_label_D
_geom_hbond_atom_site_label_H
_geom_hbond_atom_site_label_A
_geom_hbond_site_symmetry_A
_geom_hbond_distance_DH
_geom_hbond_distance_HA
_geom_hbond_distance_DA
_geom_hbond_angle_DHA
_geom_hbond_publ_flag
N1 H1A O6 . 0.84(3) 1.94(3) 2.767(2) 168(3) yes
O3 H3B O2 . 0.93(4) 1.70(4) 2.542(3) 150(3) yes
N4 H4A O2 . 0.79(3) 1.95(3) 2.737(2) 174(3) yes
N2 H2A O1 1_454 0.90(3) 1.80(3) 2.685(2) 166(2) yes
N3 H3A O4 3_657 0.83(3) 1.91(3) 2.725(2) 167(2) yes
C14 H14A O1 3_657 0.93 2.36 3.287(3) 175 yes
C9 H9A O3 4_465 0.93 2.55 3.333(3) 142 yes
C13 H13A O6 4_666 0.93 2.43 3.230(2) 144 yes

loop_
_geom_torsion_atom_site_label_1
_geom_torsion_atom_site_label_2
_geom_torsion_atom_site_label_3
_geom_torsion_atom_site_label_4
_geom_torsion
_geom_torsion_publ_flag
C6 C1 C2 O3 -178.96(17) no
C7 C1 C2 O3 -0.8(3) no
C6 C1 C2 C3 0.7(3) no
C7 C1 C2 C3 178.86(18) no
O3 C2 C3 C4 177.55(19) no
C1 C2 C3 C4 -2.1(3) no
C2 C3 C4 C5 1.1(3) no
C3 C4 C5 C6 1.2(3) no
C3 C4 C5 S1 -176.19(15) no
C4 C5 C6 C1 -2.7(3) no
S1 C5 C6 C1 174.83(14) no
C2 C1 C6 C5 1.7(3) no
C7 C1 C6 C5 -176.53(16) no
C6 C1 C7 O1 -1.9(3) no
C2 C1 C7 O1 179.93(18) no
C6 C1 C7 O2 176.75(18) no
C2 C1 C7 O2 -1.4(3) no
N1 C8 C10 N2 -0.2(3) no
C11 C8 C10 N2 -178.1(3) no
N3 C12 C13 N4 -0.3(2) no
C15 C12 C13 N4 -179.5(3) no
N2 C9 N1 C8 0.2(3) no
C10 C8 N1 C9 0.0(3) no
C11 C8 N1 C9 178.2(3) no
N1 C9 N2 C10 -0.3(3) no
C8 C10 N2 C9 0.3(3) no
N4 C14 N3 C12 -0.1(2) no
C13 C12 N3 C14 0.3(2) no
C15 C12 N3 C14 179.6(2) no
N3 C14 N4 C13 -0.1(2) no
C12 C13 N4 C14 0.2(2) no
C6 C5 S1 O5 60.09(16) no
C4 C5 S1 O5 -122.47(16) no
C6 C5 S1 O6 -178.96(14) no
C4 C5 S1 O6 -1.52(18) no
C6 C5 S1 O4 -59.97(16) no
C4 C5 S1 O4 117.47(16) no

loop_
_cod_related_entry_id
_cod_related_entry_database
_cod_related_entry_code
1 ChemSpider 21119386
